data_7010692
loop_
_publ_author_name
'Hughes, Russell P.'
'Lindner, Danielle C.'
'Smith, Jeremy M.'
'Zhang, Donghui'
'Incarvito, Christopher D.'
'Lam, Kin-Chung'
'Liable-Sands, Louise M.'
'Sommer, Roger D.'
'Rheingold, Arnold L.'

_publ_section_title
;
 Water, water, everywhere.&#x2020; Synthesis and structures of
 perfluoroalkyl rhodium and iridium(III) compounds containing water
 ligands
;
_journal_issue 15
_journal_name_full 'Journal of the Chemical Society, Dalton Transactions'
_journal_page_first 2270
_journal_paper_doi 10.1039/b102482p
_journal_year 2001
_chemical_formula_sum 'C16.5 H27 B Cl F11 O P Rh'
_chemical_formula_weight 630.52
_chemical_name_systematic
; 
? 
;
_space_group_IT_number 92
_symmetry_space_group_name_Hall 'P 4abw 2nw'
_symmetry_space_group_name_H-M 'P 41 21 2'
_atom_sites_solution_hydrogens geom
_atom_sites_solution_primary direct
_atom_sites_solution_secondary difmap
_audit_creation_method SHELXL
_cell_angle_alpha 90.00
_cell_angle_beta 90.00
_cell_angle_gamma 90.00
_cell_formula_units_Z 8
_cell_length_a 13.70290(10)
_cell_length_b 13.70290(10)
_cell_length_c 25.88380(10)
_cell_measurement_temperature 218(2)
_cell_volume 4860.19(5)
_computing_structure_refinement 'SHELXL-93 (Sheldrick, 1993)'
_computing_structure_solution 'SHELXS-86 (Sheldrick, 1990)'
_diffrn_ambient_temperature 218(2)
_diffrn_radiation_monochromator graphite
_diffrn_radiation_source 'fine-focus sealed tube'
_diffrn_radiation_type MoK\a
_diffrn_radiation_wavelength 0.71073
_diffrn_reflns_av_R_equivalents 0.0795
_diffrn_reflns_av_sigmaI/netI 0.0615
_diffrn_reflns_limit_h_max 16
_diffrn_reflns_limit_h_min -17
_diffrn_reflns_limit_k_max 17
_diffrn_reflns_limit_k_min -17
_diffrn_reflns_limit_l_max 34
_diffrn_reflns_limit_l_min -34
_diffrn_reflns_number 29356
_diffrn_reflns_theta_max 28.45
_diffrn_reflns_theta_min 1.68
_exptl_absorpt_coefficient_mu 0.970
_exptl_crystal_density_diffrn 1.723
_exptl_crystal_F_000 2520
_exptl_crystal_size_max 0.20
_exptl_crystal_size_mid 0.20
_exptl_crystal_size_min 0.05
_refine_diff_density_max 0.393
_refine_diff_density_min -0.863
_refine_diff_density_rms 0.108
_refine_ls_abs_structure_details 'Flack H D (1983), Acta Cryst. A39, 876-881'
_refine_ls_abs_structure_Flack -0.03(3)
_refine_ls_extinction_method none
_refine_ls_goodness_of_fit_all 1.091
_refine_ls_goodness_of_fit_obs 1.120
_refine_ls_matrix_type full
_refine_ls_number_parameters 330
_refine_ls_number_reflns 5928
_refine_ls_number_restraints 0
_refine_ls_restrained_S_all 1.092
_refine_ls_restrained_S_obs 1.120
_refine_ls_R_factor_all 0.0641
_refine_ls_R_factor_obs 0.0426
_refine_ls_shift/esd_max 0.072
_refine_ls_shift/esd_mean 0.007
_refine_ls_structure_factor_coef Fsqd
_refine_ls_weighting_details 'w=1/[\s^2^(Fo^2^)+(0.0300P)^2^+0.0000P] where P=(Fo^2^+2Fc^2^)/3'
_refine_ls_weighting_scheme calc
_refine_ls_wR_factor_all 0.0806
_refine_ls_wR_factor_obs 0.0737
_reflns_number_observed 4773
_reflns_number_total 5929
_reflns_observed_criterion >2sigma(I)
_cod_data_source_file b102482p.txt
_cod_data_source_block rph50
_cod_depositor_comments
;
The following automatic conversions were performed:

'_refine_ls_weighting_scheme' value 'calc
w=1/[\s^2^(Fo^2^)+(0.0300P)^2^+0.0000P] where P=(Fo^2^+2Fc^2^)/3' was
changed to 'calc'. New tag '_refine_ls_weighting_details' was
created. The value of the new tag was set to
'w=1/[\s^2^(Fo^2^)+(0.0300P)^2^+0.0000P] where P=(Fo^2^+2Fc^2^)/3'.

Automatic conversion script
Id: cif_fix_values 3143 2015-03-26 13:38:13Z robertas 
;
_cod_original_formula_sum 'C16.50 H27 B Cl F11 O P Rh'
_cod_database_code 7010692

loop_
_symmetry_equiv_pos_as_xyz
'x, y, z'
'-x, -y, z+1/2'
'-y+1/2, x+1/2, z+1/4'
'y+1/2, -x+1/2, z+3/4'
'-x+1/2, y+1/2, -z+1/4'
'x+1/2, -y+1/2, -z+3/4'
'y, x, -z'
'-y, -x, -z+1/2'

loop_
_atom_site_aniso_label
_atom_site_aniso_U_11
_atom_site_aniso_U_22
_atom_site_aniso_U_33
_atom_site_aniso_U_23
_atom_site_aniso_U_13
_atom_site_aniso_U_12
Rh 0.0279(2) 0.0350(2) 0.03111(13) -0.00476(13) -0.00196(12) -0.00105(10)
P 0.0436(7) 0.0679(9) 0.0439(6) -0.0235(5) 0.0041(5) 0.0002(6)
F1 0.150(4) 0.082(3) 0.155(4) -0.068(3) -0.056(3) 0.004(3)
F2 0.181(4) 0.068(2) 0.087(2) -0.019(2) 0.074(3) -0.015(3)
F3 0.197(4) 0.032(2) 0.115(3) 0.005(2) 0.045(3) 0.000(2)
F4 0.064(2) 0.056(2) 0.0531(15) 0.0107(12) 0.0169(13) -0.0165(13)
F5 0.076(2) 0.121(3) 0.079(2) -0.022(2) -0.037(2) 0.025(2)
F6 0.091(3) 0.087(3) 0.144(3) 0.065(2) -0.011(2) 0.016(2)
F7 0.041(2) 0.118(3) 0.099(2) 0.035(2) 0.014(2) 0.011(2)
F8 0.106(8) 0.089(5) 0.091(4) 0.041(4) 0.017(5) -0.013(5)
F8' 0.078(8) 0.077(8) 0.112(8) 0.004(7) 0.031(7) -0.029(7)
F9 0.051(4) 0.139(8) 0.101(5) -0.024(5) -0.016(3) 0.012(4)
F9' 0.112(11) 0.040(5) 0.088(7) 0.022(5) 0.001(7) 0.002(5)
F10 0.084(5) 0.076(5) 0.106(5) -0.005(4) -0.018(4) -0.030(4)
F10' 0.091(9) 0.088(10) 0.084(6) -0.017(6) -0.047(6) 0.019(7)
F11 0.126(3) 0.152(4) 0.054(2) -0.003(2) 0.021(2) 0.048(2)
O 0.039(2) 0.085(3) 0.050(2) -0.009(2) 0.000(2) -0.017(2)
C1 0.040(2) 0.037(2) 0.045(2) 0.008(2) -0.006(2) -0.011(2)
C2 0.052(3) 0.041(2) 0.037(2) 0.007(2) 0.014(2) -0.006(2)
C3 0.062(3) 0.054(3) 0.031(2) 0.007(2) -0.011(2) -0.016(3)
C4 0.056(3) 0.053(3) 0.057(2) 0.015(2) -0.020(2) 0.000(2)
C5 0.062(3) 0.033(2) 0.053(2) 0.004(2) -0.012(2) -0.003(2)
C6 0.049(3) 0.054(3) 0.073(3) 0.011(3) -0.010(3) -0.021(2)
C7 0.083(4) 0.071(4) 0.063(3) 0.008(3) 0.038(3) -0.003(3)
C8 0.113(5) 0.098(4) 0.033(2) -0.002(3) -0.013(3) -0.031(4)
C9 0.081(5) 0.107(5) 0.112(5) 0.022(4) -0.052(4) 0.029(4)
C10 0.100(4) 0.037(2) 0.112(4) -0.007(3) -0.013(5) 0.006(3)
C11 0.086(4) 0.040(3) 0.073(3) -0.004(3) 0.009(3) -0.007(2)
C12 0.044(3) 0.045(2) 0.040(2) 0.006(2) 0.010(2) -0.006(2)
C13 0.050(3) 0.049(3) 0.067(3) 0.022(3) 0.002(3) 0.009(2)
C14 0.066(4) 0.119(6) 0.108(5) -0.049(4) 0.008(4) 0.034(4)
C15 0.083(4) 0.107(5) 0.049(3) -0.017(3) 0.025(3) -0.020(4)
C16 0.080(4) 0.072(4) 0.060(3) -0.027(3) -0.012(3) -0.011(3)
C17 0.062(3) 0.062(3) 0.107(6) 0.003(4) -0.003(4) -0.015(3)
Cl1 0.0581(9) 0.1286(14) 0.158(2) -0.0206(14) 0.0000(11) -0.0027(9)
B 0.053(4) 0.043(3) 0.050(3) -0.001(3) 0.002(3) -0.009(2)

loop_
_atom_site_label
_atom_site_type_symbol
_atom_site_fract_x
_atom_site_fract_y
_atom_site_fract_z
_atom_site_U_iso_or_equiv
_atom_site_thermal_displace_type
_atom_site_occupancy
_atom_site_calc_flag
_atom_site_refinement_flags
_atom_site_disorder_group
Rh Rh -0.27724(2) 0.80056(2) 0.745032(10) 0.03133(8) Uani 1 d . .
P P -0.24224(8) 0.74773(9) 0.66106(4) 0.0518(3) Uani 1 d . .
F1 F -0.2398(4) 1.0201(3) 0.7833(2) 0.129(2) Uani 1 d . .
F2 F -0.3902(3) 1.0171(2) 0.79151(14) 0.112(2) Uani 1 d . .
F3 F -0.3262(3) 1.1093(2) 0.73721(14) 0.1145(14) Uani 1 d . .
F4 F -0.2605(2) 0.9737(2) 0.67995(9) 0.0574(7) Uani 1 d . .
F5 F -0.4263(2) 0.8759(3) 0.65354(12) 0.0919(12) Uani 1 d . .
F6 F -0.4475(3) 1.0236(3) 0.6700(2) 0.1072(13) Uani 1 d . .
F7 F -0.4951(2) 0.9187(3) 0.72269(14) 0.0860(10) Uani 1 d . .
F8 F 0.0204(6) 1.0372(5) 0.8245(3) 0.095(3) Uani 0.617(12) d P .
F8' F 0.1036(9) 1.0099(8) 0.8351(5) 0.089(5) Uani 0.383(12) d P .
F9 F 0.1265(4) 0.9394(7) 0.8634(3) 0.097(3) Uani 0.617(12) d P .
F9' F 0.0406(10) 0.8678(6) 0.8602(4) 0.080(4) Uani 0.383(12) d P .
F10 F -0.0142(5) 0.8816(5) 0.8344(3) 0.089(3) Uani 0.617(12) d P .
F10' F -0.0490(8) 0.9839(9) 0.8217(4) 0.087(5) Uani 0.383(12) d P .
F11 F -0.0050(3) 0.9895(3) 0.90354(12) 0.1107(12) Uani 1 d . .
O O -0.1284(2) 0.8614(3) 0.7451(2) 0.0577(9) Uani 1 d . .
H1 H -0.0966(49) 0.8815(48) 0.7241(25) 0.098(27) Uiso 1 d . .
H2 H -0.1090(44) 0.8843(44) 0.7693(22) 0.080(22) Uiso 1 d . .
C1 C -0.3934(3) 0.7092(3) 0.77217(14) 0.0404(9) Uani 1 d . .
C2 C -0.3801(3) 0.7819(3) 0.81182(15) 0.0434(10) Uani 1 d . .
C3 C -0.2850(3) 0.7755(3) 0.82930(13) 0.0489(10) Uani 1 d . .
C4 C -0.2390(4) 0.6933(3) 0.8046(2) 0.0552(11) Uani 1 d . .
C5 C -0.3073(3) 0.6496(3) 0.7721(2) 0.0492(11) Uani 1 d . .
C6 C -0.4886(3) 0.6819(3) 0.7478(2) 0.0587(12) Uani 1 d . .
H6A H -0.5354(3) 0.7341(3) 0.7530(2) 0.088 Uiso 1 calc R .
H6B H -0.5130(3) 0.6224(3) 0.7635(2) 0.088 Uiso 1 calc R .
H6C H -0.4791(3) 0.6715(3) 0.7110(2) 0.088 Uiso 1 calc R .
C7 C -0.4611(4) 0.8411(4) 0.8351(2) 0.072(2) Uani 1 d . .
H7A H -0.5202(4) 0.8319(4) 0.8150(2) 0.108 Uiso 1 calc R .
H7B H -0.4432(4) 0.9095(4) 0.8349(2) 0.108 Uiso 1 calc R .
H7C H -0.4723(4) 0.8200(4) 0.8703(2) 0.108 Uiso 1 calc R .
C8 C -0.2414(5) 0.8362(4) 0.8715(2) 0.081(2) Uani 1 d . .
H8A H -0.1737(5) 0.8178(4) 0.8764(2) 0.122 Uiso 1 calc R .
H8B H -0.2772(5) 0.8255(4) 0.9033(2) 0.122 Uiso 1 calc R .
H8C H -0.2450(5) 0.9046(4) 0.8620(2) 0.122 Uiso 1 calc R .
C9 C -0.1384(5) 0.6576(5) 0.8165(2) 0.100(2) Uani 1 d . .
H9A H -0.1070(5) 0.7024(5) 0.8403(2) 0.150 Uiso 1 calc R .
H9B H -0.1007(5) 0.6540(5) 0.7848(2) 0.150 Uiso 1 calc R .
H9C H -0.1421(5) 0.5934(5) 0.8321(2) 0.150 Uiso 1 calc R .
C10 C -0.3012(4) 0.5496(3) 0.7497(2) 0.083(2) Uani 1 d . .
H10A H -0.3583(4) 0.5373(3) 0.7286(2) 0.124 Uiso 1 calc R .
H10B H -0.2984(4) 0.5020(3) 0.7775(2) 0.124 Uiso 1 calc R .
H10C H -0.2429(4) 0.5444(3) 0.7287(2) 0.124 Uiso 1 calc R .
C11 C -0.3215(4) 1.0198(3) 0.7568(2) 0.0662(14) Uani 1 d . .
C12 C -0.3246(3) 0.9383(3) 0.7182(2) 0.0431(10) Uani 1 d . .
C13 C -0.4242(4) 0.9400(4) 0.6915(2) 0.0554(12) Uani 1 d . .
C14 C -0.1324(4) 0.6757(5) 0.6640(2) 0.098(2) Uani 1 d . .
H14A H -0.0811(4) 0.7134(5) 0.6804(2) 0.147 Uiso 1 calc R .
H14B H -0.1125(4) 0.6580(5) 0.6293(2) 0.147 Uiso 1 calc R .
H14C H -0.1446(4) 0.6170(5) 0.6840(2) 0.147 Uiso 1 calc R .
C15 C -0.2136(4) 0.8314(4) 0.6089(2) 0.080(2) Uani 1 d . .
H15A H -0.2685(4) 0.8749(4) 0.6032(2) 0.120 Uiso 1 calc R .
H15B H -0.2008(4) 0.7947(4) 0.5775(2) 0.120 Uiso 1 calc R .
H15C H -0.1564(4) 0.8694(4) 0.6179(2) 0.120 Uiso 1 calc R .
C16 C -0.3301(4) 0.6688(4) 0.6301(2) 0.0706(15) Uani 1 d . .
H16A H -0.3919(4) 0.7027(4) 0.6269(2) 0.106 Uiso 1 calc R .
H16B H -0.3389(4) 0.6104(4) 0.6507(2) 0.106 Uiso 1 calc R .
H16C H -0.3066(4) 0.6510(4) 0.5960(2) 0.106 Uiso 1 calc R .
C17 C -0.3364(3) 0.6636(3) 1.0000 0.077(2) Uani 1 d S .
H17A H -0.3718(3) 0.6391(3) 0.9697 0.093 Uiso 1 calc R .
Cl1 Cl -0.21572(11) 0.63689(15) 0.99257(9) 0.1148(6) Uani 1 d . .
B B 0.0268(4) 0.9619(4) 0.8573(2) 0.0487(12) Uani 1 d . .

loop_
_atom_type_symbol
_atom_type_description
_atom_type_scat_dispersion_real
_atom_type_scat_dispersion_imag
_atom_type_scat_source
C C 0.0033 0.0016 'International Tables Vol C Tables 4.2.6.8 and 6.1.1.4'
H H 0.0000 0.0000 'International Tables Vol C Tables 4.2.6.8 and 6.1.1.4'
B B 0.0013 0.0007 'International Tables Vol C Tables 4.2.6.8 and 6.1.1.4'
O O 0.0106 0.0060 'International Tables Vol C Tables 4.2.6.8 and 6.1.1.4'
F F 0.0171 0.0103 'International Tables Vol C Tables 4.2.6.8 and 6.1.1.4'
P P 0.1023 0.0942 'International Tables Vol C Tables 4.2.6.8 and 6.1.1.4'
Rh Rh -1.1178 0.9187 'International Tables Vol C Tables 4.2.6.8 and 6.1.1.4'
Cl Cl 0.1484 0.1585 'International Tables Vol C Tables 4.2.6.8 and 6.1.1.4'

loop_
_geom_angle_atom_site_label_1
_geom_angle_atom_site_label_2
_geom_angle_atom_site_label_3
_geom_angle
_geom_angle_site_symmetry_1
_geom_angle_site_symmetry_3
_geom_angle_publ_flag
C12 Rh C1 113.7(2) . . ?
C12 Rh C4 154.6(2) . . ?
C1 Rh C4 63.6(2) . . ?
C12 Rh O 86.9(2) . . ?
C1 Rh O 155.2(2) . . ?
C4 Rh O 91.8(2) . . ?
C12 Rh C3 116.6(2) . . ?
C1 Rh C3 63.28(15) . . ?
C4 Rh C3 38.2(2) . . ?
O Rh C3 95.8(2) . . ?
C12 Rh C5 151.4(2) . . ?
C1 Rh C5 38.3(2) . . ?
C4 Rh C5 36.8(2) . . ?
O Rh C5 121.6(2) . . ?
C3 Rh C5 62.3(2) . . ?
C12 Rh C2 99.3(2) . . ?
C1 Rh C2 38.28(15) . . ?
C4 Rh C2 62.1(2) . . ?
O Rh C2 128.5(2) . . ?
C3 Rh C2 36.1(2) . . ?
C5 Rh C2 62.3(2) . . ?
C12 Rh P 91.93(12) . . ?
C1 Rh P 106.01(11) . . ?
C4 Rh P 113.34(14) . . ?
O Rh P 85.90(12) . . ?
C3 Rh P 151.42(13) . . ?
C5 Rh P 92.44(12) . . ?
C2 Rh P 143.95(11) . . ?
C14 P C16 104.3(3) . . ?
C14 P C15 101.4(3) . . ?
C16 P C15 101.1(2) . . ?
C14 P Rh 107.5(2) . . ?
C16 P Rh 117.4(2) . . ?
C15 P Rh 122.7(2) . . ?
F10' F8 F8' 124.2(9) . . ?
F10' F8 B 67.8(6) . . ?
F8' F8 B 64.2(6) . . ?
F8 F8' F9 126.6(8) . . ?
F8 F8' B 61.8(6) . . ?
F9 F8' B 64.8(6) . . ?
F8' F9 B 61.5(5) . . ?
F8' F9 F9' 105.6(7) . . ?
B F9 F9' 52.4(5) . . ?
F10 F9' B 70.9(7) . . ?
F10 F9' F9 118.6(9) . . ?
B F9' F9 58.8(5) . . ?
F9' F10 B 64.2(6) . . ?
F9' F10 F10' 123.0(8) . . ?
B F10 F10' 58.8(5) . . ?
F8 F10' B 60.7(6) . . ?
F8 F10' F10 107.4(8) . . ?
B F10' F10 55.4(4) . . ?
C5 C1 C2 106.9(3) . . ?
C5 C1 C6 125.0(4) . . ?
C2 C1 C6 125.7(4) . . ?
C5 C1 Rh 73.9(2) . . ?
C2 C1 Rh 74.7(2) . . ?
C6 C1 Rh 130.9(3) . . ?
C3 C2 C1 108.0(4) . . ?
C3 C2 C7 126.9(4) . . ?
C1 C2 C7 124.4(4) . . ?
C3 C2 Rh 70.6(2) . . ?
C1 C2 Rh 67.0(2) . . ?
C7 C2 Rh 135.4(3) . . ?
C2 C3 C4 108.5(4) . . ?
C2 C3 C8 125.5(5) . . ?
C4 C3 C8 125.7(5) . . ?
C2 C3 Rh 73.3(2) . . ?
C4 C3 Rh 70.2(2) . . ?
C8 C3 Rh 127.9(3) . . ?
C5 C4 C3 108.1(4) . . ?
C5 C4 C9 127.1(5) . . ?
C3 C4 C9 124.6(4) . . ?
C5 C4 Rh 72.8(2) . . ?
C3 C4 Rh 71.6(2) . . ?
C9 C4 Rh 125.8(4) . . ?
C4 C5 C1 107.8(4) . . ?
C4 C5 C10 126.3(4) . . ?
C1 C5 C10 124.8(4) . . ?
C4 C5 Rh 70.4(2) . . ?
C1 C5 Rh 67.8(2) . . ?
C10 C5 Rh 136.3(4) . . ?
F2 C11 F1 104.9(5) . . ?
F2 C11 F3 104.7(4) . . ?
F1 C11 F3 103.8(5) . . ?
F2 C11 C12 114.7(4) . . ?
F1 C11 C12 112.0(4) . . ?
F3 C11 C12 115.6(5) . . ?
F4 C12 C11 101.2(3) . . ?
F4 C12 C13 103.5(3) . . ?
C11 C12 C13 108.4(4) . . ?
F4 C12 Rh 110.3(3) . . ?
C11 C12 Rh 115.9(3) . . ?
C13 C12 Rh 115.9(3) . . ?
F7 C13 F6 106.1(4) . . ?
F7 C13 F5 107.3(5) . . ?
F6 C13 F5 105.1(4) . . ?
F7 C13 C12 112.6(4) . . ?
F6 C13 C12 115.0(4) . . ?
F5 C13 C12 110.3(4) . . ?
Cl1 C17 Cl1 115.4(4) 7_467 . ?
F9' B F11 106.1(6) . . ?
F9' B F8 143.8(7) . . ?
F11 B F8 109.2(5) . . ?
F9' B F8' 112.8(8) . . ?
F11 B F8' 119.6(7) . . ?
F8 B F8' 54.0(6) . . ?
F9' B F10 44.9(5) . . ?
F11 B F10 119.0(5) . . ?
F8 B F10 108.5(6) . . ?
F8' B F10 121.3(6) . . ?
F9' B F9 68.7(7) . . ?
F11 B F9 106.2(5) . . ?
F8 B F9 107.6(6) . . ?
F8' B F9 53.6(6) . . ?
F10 B F9 105.7(6) . . ?
F9' B F10' 110.7(8) . . ?
F11 B F10' 106.5(6) . . ?
F8 B F10' 51.4(5) . . ?
F8' B F10' 100.7(8) . . ?
F10 B F10' 65.8(5) . . ?
F9 B F10' 145.8(7) . . ?

loop_
_geom_bond_atom_site_label_1
_geom_bond_atom_site_label_2
_geom_bond_distance
_geom_bond_site_symmetry_2
_geom_bond_publ_flag
Rh C12 2.113(4) . ?
Rh C1 2.143(4) . ?
Rh C4 2.193(4) . ?
Rh O 2.203(3) . ?
Rh C3 2.210(3) . ?
Rh C5 2.223(4) . ?
Rh C2 2.245(4) . ?
Rh P 2.3406(10) . ?
P C14 1.801(6) . ?
P C16 1.806(4) . ?
P C15 1.815(5) . ?
F1 C11 1.313(6) . ?
F2 C11 1.302(6) . ?
F3 C11 1.329(5) . ?
F4 C12 1.409(4) . ?
F5 C13 1.318(6) . ?
F6 C13 1.312(5) . ?
F7 C13 1.297(5) . ?
F8 F10' 1.201(11) . ?
F8 F8' 1.230(13) . ?
F8 B 1.339(8) . ?
F8' F9 1.253(12) . ?
F8' B 1.368(10) . ?
F9 B 1.409(8) . ?
F9 F9' 1.535(12) . ?
F9' F10 1.023(10) . ?
F9' B 1.305(10) . ?
F10 B 1.369(8) . ?
F10 F10' 1.516(11) . ?
F10' B 1.422(10) . ?
F11 B 1.328(6) . ?
C1 C5 1.435(6) . ?
C1 C2 1.442(6) . ?
C1 C6 1.497(5) . ?
C2 C3 1.382(6) . ?
C2 C7 1.500(7) . ?
C3 C4 1.441(6) . ?
C3 C8 1.496(6) . ?
C4 C5 1.394(6) . ?
C4 C9 1.495(7) . ?
C5 C10 1.489(6) . ?
C11 C12 1.500(7) . ?
C12 C13 1.529(7) . ?
C17 Cl1 1.705(4) 7_467 ?
C17 Cl1 1.705(4) . ?
